data_7046484
loop_
_publ_author_name
'Fraser, Hector W. L.'
'Smythe, Lucy'
'Dey, Sourav'
'Nichol, Gary S.'
'Piligkos, Stergios'
'Rajaraman, Gopalan'
'Brechin, Euan K.'

_publ_section_title
;
 A simple methodology for constructing ferromagnetically coupled Cr(iii)
 compounds.
;
_journal_issue 24
_journal_name_full 'Dalton transactions (Cambridge, England : 2003)'
_journal_page_first 8100
_journal_page_last 8109
_journal_paper_doi 10.1039/c8dt01963k
_journal_volume 47
_journal_year 2018
_chemical_formula_moiety 'C11 H25 Cl2 Cr2 N2 O6, Cl'
_chemical_formula_sum 'C11 H25 Cl3 Cr2 N2 O6'
_chemical_formula_weight 491.68
_space_group_crystal_system monoclinic
_space_group_IT_number 14
_space_group_name_Hall '-P 2ybc'
_space_group_name_H-M_alt 'P 1 21/c 1'
_symmetry_space_group_name_Hall '-P 2ybc'
_symmetry_space_group_name_H-M 'P 1 21/c 1'
_atom_sites_solution_hydrogens mixed
_atom_sites_solution_primary dual
_audit_creation_date 2016-10-11
_audit_creation_method
;
Olex2 1.2-beta
(compiled 2016.09.09 svn.r3337 for OlexSys, GUI svn.r5227)
;
_audit_update_record
;
2017-10-12 deposited with the CCDC.
2018-05-24 downloaded from the CCDC.
;
_cell_angle_alpha 90
_cell_angle_beta 91.273(4)
_cell_angle_gamma 90
_cell_formula_units_Z 4
_cell_length_a 7.1130(3)
_cell_length_b 10.2464(5)
_cell_length_c 26.0466(13)
_cell_measurement_reflns_used 5267
_cell_measurement_temperature 120.0
_cell_measurement_theta_max 28.3980
_cell_measurement_theta_min 3.4820
_cell_volume 1897.88(15)
_computing_cell_refinement 'CrysAlisPro 1.171.38.43h (Rigaku OD, 2015)'
_computing_data_collection 'CrysAlisPro 1.171.38.43h (Rigaku OD, 2015)'
_computing_data_reduction 'CrysAlisPro 1.171.38.43h (Rigaku OD, 2015)'
_computing_molecular_graphics 'Olex2 (Dolomanov et al., 2009)'
_computing_publication_material 'Olex2 (Dolomanov et al., 2009)'
_computing_structure_refinement 'ShelXL (Sheldrick, 2015)'
_computing_structure_solution 'ShelXT (Sheldrick, 2015)'
_diffrn_ambient_environment N~2~
_diffrn_ambient_temperature 120.0
_diffrn_detector 'CCD plate'
_diffrn_detector_area_resol_mean 5.1574
_diffrn_detector_type Atlas
_diffrn_measured_fraction_theta_full 0.999
_diffrn_measured_fraction_theta_max 0.967
_diffrn_measurement_details
;
List of Runs (angles in degrees, time in seconds):

  # Type    Start    End  Width  t~exp~   \w     \q     \k     \f   Frames
#--------------------------------------------------------------------------
  1  \w    -64.00  83.00   1.00   10.00    --  -19.68  77.00-150.00  147
  2  \w    -20.00  73.00   1.00   10.00    --   21.16 -99.00-180.00   93
  3  \w    -20.00  73.00   1.00   10.00    --   21.16 -99.00  60.00   93
  4  \w    -22.00 115.00   1.00   10.00    --   21.16  57.00 120.00  137
  5  \w    -23.00 124.00   1.00   10.00    --   21.16  77.00 -90.00  147
  6  \w    -22.00 115.00   1.00   10.00    --   21.16  57.00  30.00  137
  7  \w    -20.00  11.00   1.00   10.00    --  -19.68 -99.00 120.00   31
  8  \w    -63.00  74.00   1.00   10.00    --  -19.68  57.00   0.00  137
;
_diffrn_measurement_device 'four-circle diffractometer'
_diffrn_measurement_device_type 'Rigaku Oxford Diffraction SuperNova'
_diffrn_measurement_method '\w scans'
_diffrn_orient_matrix_type 'CrysAlisPro convention (1999,Acta A55,543-557)'
_diffrn_orient_matrix_UB_11 -0.0412507000
_diffrn_orient_matrix_UB_12 -0.0617633000
_diffrn_orient_matrix_UB_13 0.0047166000
_diffrn_orient_matrix_UB_21 0.0482949000
_diffrn_orient_matrix_UB_22 -0.0266254000
_diffrn_orient_matrix_UB_23 -0.0211017000
_diffrn_orient_matrix_UB_31 0.0769077000
_diffrn_orient_matrix_UB_32 -0.0163827000
_diffrn_orient_matrix_UB_33 0.0165655000
_diffrn_radiation_monochromator mirror
_diffrn_radiation_probe x-ray
_diffrn_radiation_type MoK\a
_diffrn_radiation_wavelength 0.71073
_diffrn_reflns_av_R_equivalents 0.0863
_diffrn_reflns_av_unetI/netI 0.0396
_diffrn_reflns_Laue_measured_fraction_full 0.999
_diffrn_reflns_Laue_measured_fraction_max 0.967
_diffrn_reflns_limit_h_max 9
_diffrn_reflns_limit_h_min -9
_diffrn_reflns_limit_k_max 13
_diffrn_reflns_limit_k_min -13
_diffrn_reflns_limit_l_max 33
_diffrn_reflns_limit_l_min -33
_diffrn_reflns_number 111506
_diffrn_reflns_point_group_measured_fraction_full 0.999
_diffrn_reflns_point_group_measured_fraction_max 0.967
_diffrn_reflns_theta_full 25.242
_diffrn_reflns_theta_max 28.753
_diffrn_reflns_theta_min 3.076
_diffrn_source 'micro-focus sealed X-ray tube'
_diffrn_source_current 0.8
_diffrn_source_type 'SuperNova (Mo) X-ray Source'
_diffrn_source_voltage 50
_exptl_absorpt_coefficient_mu 1.596
_exptl_absorpt_correction_T_max 0.96959
_exptl_absorpt_correction_T_min 0.96959
_exptl_absorpt_correction_type multi-scan
_exptl_absorpt_process_details
;
CrysAlisPro 1.171.38.43h (Rigaku Oxford Diffraction, 2015)
Spherical absorption correction
 using equivalent radius and absorption coefficient.
Empirical absorption correction using spherical harmonics,
 implemented in SCALE3 ABSPACK scaling algorithm.
;
_exptl_crystal_colour 'dark green'
_exptl_crystal_density_diffrn 1.721
_exptl_crystal_description block
_exptl_crystal_F_000 1008
_exptl_crystal_recrystallization_method 'The material was recrystallised from acetonitrile by hydrothermal bomb'
_exptl_crystal_size_max 0.409
_exptl_crystal_size_mid 0.14
_exptl_crystal_size_min 0.07
_refine_diff_density_max 0.552
_refine_diff_density_min -0.587
_refine_diff_density_rms 0.106
_refine_ls_extinction_method none
_refine_ls_goodness_of_fit_ref 1.117
_refine_ls_hydrogen_treatment mixed
_refine_ls_matrix_type full
_refine_ls_number_parameters 226
_refine_ls_number_reflns 5954
_refine_ls_number_restraints 2
_refine_ls_restrained_S_all 1.118
_refine_ls_R_factor_all 0.0483
_refine_ls_R_factor_gt 0.0419
_refine_ls_shift/su_max 0.001
_refine_ls_shift/su_mean 0.000
_refine_ls_structure_factor_coef Fsqd
_refine_ls_weighting_details 'w=1/[\s^2^(Fo^2^)+(0.0369P)^2^+3.9375P] where P=(Fo^2^+2Fc^2^)/3'
_refine_ls_weighting_scheme calc
_refine_ls_wR_factor_gt 0.0970
_refine_ls_wR_factor_ref 0.0984
_reflns_Friedel_coverage 0.000
_reflns_number_gt 5411
_reflns_number_total 5954
_reflns_threshold_expression 'I > 2\s(I)'
_cod_data_source_file c8dt01963k2.cif
_cod_data_source_block 1
_cod_depositor_comments 'Adding full bibliography for 7046484--7046487.cif.'
_cod_database_code 7046484
_chemical_oxdiff_formula 'C30 H30 N10 O10 Cr Cl'
_chemical_oxdiff_usercomment '@ 120 K L1o'
_shelx_space_group_comment
;
The symmetry employed for this shelxl refinement is uniquely defined
by the following loop, which should always be used as a source of
symmetry information in preference to the above space-group names.
They are only intended as comments.
;
_olex2_refinement_description
;
1. Twinned data refinement
 Scales: 0.4795(10) 0.5205(10)
2. Fixed Uiso
 At 1.2 times of:
  All C(H) groups, All C(H,H) groups, All O(H) groups
 At 1.5 times of:
  All C(H,H,H) groups
3. Restrained distances
 O2-H2 = O4-H4
 0.84 with sigma of 0.02
4.a Secondary CH2 refined with riding coordinates:
 C1(H1A,H1B), C2(H2A,H2B), C3(H3A,H3B), C4(H4A,H4B), C6(H6A,H6B), C7(H7A,H7B),
 C8(H8A,H8B), C9(H9A,H9B)
4.b Aromatic/amide H refined with riding coordinates:
 C11(H11)
4.c Idealised Me refined as rotating group:
 C5(H5A,H5B,H5C), C10(H10A,H10B,H10C)
;
_shelx_shelxl_version_number 2014/7
_olex2_date_sample_submission 2016-10-10
_olex2_diffrn_ambient_temperature_device 'Oxford Cryosystems Cryostream 700+'
_olex2_exptl_crystal_mounting_method 'The crystal was mounted on a MITIGEN holder in Paratone oil'
_olex2_submission_original_sample_id L1o
_olex2_submission_special_instructions 'No special instructions were received'
_oxdiff_exptl_absorpt_empirical_details
;
Empirical correction (ABSPACK) includes:
- Absorption correction using spherical harmonics
- Frame scaling
;
_oxdiff_exptl_absorpt_empirical_full_max 1.532
_oxdiff_exptl_absorpt_empirical_full_min 0.620
_oxdiff_twin_integration_method simultaneous
_oxdiff_twin_items 2
_twin_special_details
;
Component 2 rotated by -179.9847\% 
 around [1.00 -0.00 -0.08] (reciprocal) or [1.00 0.00 0.00] (direct)
;

loop_
_space_group_symop_operation_xyz
'x, y, z'
'-x, y+1/2, -z+1/2'
'-x, -y, -z'
'x, -y-1/2, z-1/2'

loop_
_atom_site_label
_atom_site_type_symbol
_atom_site_fract_x
_atom_site_fract_y
_atom_site_fract_z
_atom_site_U_iso_or_equiv
_atom_site_adp_type
_atom_site_occupancy
_atom_site_site_symmetry_order
_atom_site_calc_flag
_atom_site_refinement_flags_posn
Cr1 Cr 0.87590(8) 0.52412(6) 0.62079(2) 0.01065(14) Uani 1 1 d .
Cr2 Cr 0.89044(8) 0.23509(6) 0.61510(2) 0.01074(14) Uani 1 1 d .
Cl1 Cl 0.71547(14) 0.68825(9) 0.57705(4) 0.0178(2) Uani 1 1 d .
Cl2 Cl 1.10025(14) 0.06851(9) 0.63156(4) 0.0201(2) Uani 1 1 d .
O1 O 1.0028(3) 0.3774(3) 0.65540(11) 0.0130(6) Uani 1 1 d .
O2 O 0.7264(4) 0.5643(3) 0.68306(11) 0.0151(6) Uani 1 1 d D
H2 H 0.686(6) 0.502(3) 0.6990(16) 0.018 Uiso 1 1 d DR
O3 O 0.7127(3) 0.3781(2) 0.59970(10) 0.0108(5) Uani 1 1 d .
O4 O 0.7378(4) 0.1700(3) 0.67332(11) 0.0160(6) Uani 1 1 d D
H4 H 0.702(6) 0.215(4) 0.6968(14) 0.019 Uiso 1 1 d DR
O5 O 1.0424(4) 0.4999(3) 0.56117(11) 0.0139(6) Uani 1 1 d .
O6 O 1.0387(4) 0.2809(3) 0.55442(11) 0.0157(6) Uani 1 1 d .
N1 N 1.0775(4) 0.6364(3) 0.66025(13) 0.0139(7) Uani 1 1 d .
N2 N 0.6924(4) 0.1268(3) 0.57174(14) 0.0146(7) Uani 1 1 d .
C1 C 1.1923(6) 0.5440(4) 0.69288(17) 0.0171(9) Uani 1 1 d .
H1A H 1.1388 0.5376 0.7267 0.021 Uiso 1 1 calc R
H1B H 1.3198 0.5766 0.6968 0.021 Uiso 1 1 calc R
C2 C 1.1947(5) 0.4091(4) 0.66766(17) 0.0146(8) Uani 1 1 d .
H2A H 1.2684 0.4110 0.6368 0.018 Uiso 1 1 calc R
H2B H 1.2489 0.3450 0.6911 0.018 Uiso 1 1 calc R
C3 C 0.9660(6) 0.7267(4) 0.69273(17) 0.0187(9) Uani 1 1 d .
H3A H 0.9095 0.7941 0.6713 0.022 Uiso 1 1 calc R
H3B H 1.0487 0.7685 0.7178 0.022 Uiso 1 1 calc R
C4 C 0.8138(6) 0.6533(4) 0.72003(16) 0.0189(9) Uani 1 1 d .
H4A H 0.8674 0.6049 0.7488 0.023 Uiso 1 1 calc R
H4B H 0.7211 0.7138 0.7329 0.023 Uiso 1 1 calc R
C5 C 1.2030(6) 0.7135(4) 0.62683(18) 0.0232(10) Uani 1 1 d .
H5A H 1.1282 0.7626 0.6025 0.035 Uiso 1 1 calc GR
H5B H 1.2842 0.6554 0.6088 0.035 Uiso 1 1 calc GR
H5C H 1.2774 0.7721 0.6476 0.035 Uiso 1 1 calc GR
C6 C 0.5402(5) 0.2199(4) 0.55357(17) 0.0182(9) Uani 1 1 d .
H6A H 0.4955 0.1947 0.5195 0.022 Uiso 1 1 calc R
H6B H 0.4350 0.2158 0.5766 0.022 Uiso 1 1 calc R
C7 C 0.6151(6) 0.3568(4) 0.55211(15) 0.0157(8) Uani 1 1 d .
H7A H 0.6998 0.3671 0.5237 0.019 Uiso 1 1 calc R
H7B H 0.5128 0.4187 0.5479 0.019 Uiso 1 1 calc R
C8 C 0.6173(6) 0.0284(4) 0.60815(17) 0.0201(9) Uani 1 1 d .
H8A H 0.7088 -0.0407 0.6136 0.024 Uiso 1 1 calc R
H8B H 0.5033 -0.0102 0.5937 0.024 Uiso 1 1 calc R
C9 C 0.5755(6) 0.0928(4) 0.65865(18) 0.0215(9) Uani 1 1 d .
H9A H 0.4653 0.1481 0.6550 0.026 Uiso 1 1 calc R
H9B H 0.5516 0.0274 0.6846 0.026 Uiso 1 1 calc R
C10 C 0.7747(6) 0.0592(4) 0.52686(18) 0.0223(10) Uani 1 1 d .
H10A H 0.8801 0.0074 0.5382 0.033 Uiso 1 1 calc GR
H10B H 0.8156 0.1228 0.5025 0.033 Uiso 1 1 calc GR
H10C H 0.6815 0.0038 0.5110 0.033 Uiso 1 1 calc GR
C11 C 1.0871(5) 0.3932(4) 0.54098(15) 0.0146(8) Uani 1 1 d .
H11 H 1.1650 0.3981 0.5128 0.017 Uiso 1 1 calc R
Cl3 Cl 0.59157(14) 0.35388(10) 0.74917(4) 0.0191(2) Uani 1 1 d .

loop_
_atom_site_aniso_label
_atom_site_aniso_U_11
_atom_site_aniso_U_22
_atom_site_aniso_U_33
_atom_site_aniso_U_23
_atom_site_aniso_U_13
_atom_site_aniso_U_12
Cr1 0.0115(3) 0.0088(3) 0.0116(3) -0.0016(2) -0.0014(2) 0.0019(2)
Cr2 0.0103(3) 0.0079(3) 0.0140(3) -0.0007(2) -0.0004(2) 0.0008(2)
Cl1 0.0243(5) 0.0124(4) 0.0164(5) -0.0003(4) -0.0028(4) 0.0087(4)
Cl2 0.0145(5) 0.0127(4) 0.0329(6) 0.0017(4) -0.0012(4) 0.0030(4)
O1 0.0116(13) 0.0112(13) 0.0159(15) -0.0009(12) -0.0036(10) -0.0005(10)
O2 0.0146(14) 0.0161(14) 0.0148(15) -0.0020(12) 0.0022(11) -0.0010(12)
O3 0.0094(12) 0.0087(12) 0.0142(13) 0.0000(11) -0.0034(10) 0.0006(10)
O4 0.0158(15) 0.0139(15) 0.0185(15) 0.0000(12) 0.0032(12) -0.0013(12)
O5 0.0159(14) 0.0119(13) 0.0137(14) -0.0012(11) 0.0001(11) 0.0011(11)
O6 0.0170(14) 0.0119(14) 0.0184(15) -0.0029(12) 0.0037(11) 0.0002(11)
N1 0.0147(16) 0.0106(15) 0.0163(17) -0.0022(13) -0.0006(13) -0.0002(14)
N2 0.0124(16) 0.0082(15) 0.0229(19) -0.0032(15) -0.0017(13) 0.0022(13)
C1 0.016(2) 0.016(2) 0.019(2) -0.0021(17) -0.0058(16) 0.0007(16)
C2 0.0104(19) 0.0109(18) 0.022(2) -0.0015(16) -0.0047(16) 0.0002(15)
C3 0.022(2) 0.014(2) 0.020(2) -0.0089(17) -0.0045(17) 0.0032(17)
C4 0.021(2) 0.019(2) 0.017(2) -0.0095(17) 0.0016(16) 0.0016(16)
C5 0.022(2) 0.023(2) 0.025(2) -0.0010(19) 0.0055(18) -0.0126(18)
C6 0.016(2) 0.015(2) 0.023(2) -0.0034(17) -0.0083(17) 0.0019(16)
C7 0.017(2) 0.0135(19) 0.0160(19) -0.0021(15) -0.0066(16) 0.0022(16)
C8 0.018(2) 0.0126(18) 0.030(2) 0.0013(17) -0.0007(18) -0.0069(17)
C9 0.017(2) 0.018(2) 0.030(2) 0.0012(18) 0.0019(19) -0.0111(17)
C10 0.021(2) 0.021(2) 0.025(2) -0.0117(19) 0.0011(18) -0.0030(18)
C11 0.0148(19) 0.0164(19) 0.0126(18) 0.0032(15) 0.0016(15) 0.0012(16)
Cl3 0.0177(5) 0.0230(5) 0.0166(5) 0.0003(4) 0.0023(4) 0.0006(4)

loop_
_atom_type_symbol
_atom_type_description
_atom_type_scat_dispersion_real
_atom_type_scat_dispersion_imag
_atom_type_scat_source
C C 0.0033 0.0016 'International Tables Vol C Tables 4.2.6.8 and 6.1.1.4'
H H 0.0000 0.0000 'International Tables Vol C Tables 4.2.6.8 and 6.1.1.4'
Cl Cl 0.1484 0.1585 'International Tables Vol C Tables 4.2.6.8 and 6.1.1.4'
Cr Cr 0.3209 0.6236 'International Tables Vol C Tables 4.2.6.8 and 6.1.1.4'
N N 0.0061 0.0033 'International Tables Vol C Tables 4.2.6.8 and 6.1.1.4'
O O 0.0106 0.0060 'International Tables Vol C Tables 4.2.6.8 and 6.1.1.4'

loop_
_exptl_crystal_face_index_h
_exptl_crystal_face_index_k
_exptl_crystal_face_index_l
_exptl_crystal_face_perp_dist
0 -6 33 0.0663
0 6 -33 0.0663
-10 0 -4 0.1801
10 2 -5 0.2143
1 -12 -20 0.0443
-1 12 20 0.0443
1 -14 7 0.0411
-1 14 -7 0.0411
8 0 22 0.1817
-5 -11 -11 0.1182
-1 14 10 0.0348
1 -14 -10 0.0348
-1 5 34 0.0588

loop_
_geom_angle_atom_site_label_1
_geom_angle_atom_site_label_2
_geom_angle_atom_site_label_3
_geom_angle
O1 Cr1 Cl1 176.51(9)
O1 Cr1 O2 91.87(12)
O1 Cr1 O3 78.91(11)
O1 Cr1 O5 89.29(12)
O1 Cr1 N1 83.84(12)
O2 Cr1 Cl1 89.10(9)
O2 Cr1 N1 81.93(12)
O3 Cr1 Cl1 97.69(8)
O3 Cr1 O2 93.55(11)
O3 Cr1 O5 92.58(11)
O3 Cr1 N1 162.02(12)
O5 Cr1 Cl1 90.10(9)
O5 Cr1 O2 173.87(12)
O5 Cr1 N1 92.21(12)
N1 Cr1 Cl1 99.62(9)
O1 Cr2 Cl2 101.38(8)
O1 Cr2 O3 78.90(11)
O1 Cr2 O4 93.65(12)
O1 Cr2 O6 91.91(12)
O1 Cr2 N2 160.42(12)
O3 Cr2 Cl2 178.92(9)
O3 Cr2 O4 92.62(11)
O3 Cr2 O6 90.68(11)
O3 Cr2 N2 82.20(11)
O4 Cr2 Cl2 88.40(9)
O4 Cr2 N2 82.11(13)
O6 Cr2 Cl2 88.27(9)
O6 Cr2 O4 173.99(12)
O6 Cr2 N2 93.37(13)
N2 Cr2 Cl2 97.62(9)
Cr2 O1 Cr1 98.42(12)
C2 O1 Cr1 110.8(2)
C2 O1 Cr2 131.7(2)
Cr1 O2 H2 117(3)
C4 O2 Cr1 116.0(2)
C4 O2 H2 107(3)
Cr1 O3 Cr2 97.88(11)
C7 O3 Cr1 129.3(2)
C7 O3 Cr2 111.2(2)
Cr2 O4 H4 124(3)
C9 O4 Cr2 115.2(3)
C9 O4 H4 104(3)
C11 O5 Cr1 126.5(3)
C11 O6 Cr2 126.6(3)
C1 N1 Cr1 106.8(2)
C3 N1 Cr1 104.6(2)
C3 N1 C1 111.0(3)
C5 N1 Cr1 114.7(3)
C5 N1 C1 109.9(3)
C5 N1 C3 109.6(3)
C6 N2 Cr2 107.5(2)
C8 N2 Cr2 105.1(3)
C8 N2 C6 111.2(3)
C10 N2 Cr2 113.4(2)
C10 N2 C6 109.8(3)
C10 N2 C8 109.7(3)
N1 C1 H1A 109.7
N1 C1 H1B 109.7
N1 C1 C2 109.7(3)
H1A C1 H1B 108.2
C2 C1 H1A 109.7
C2 C1 H1B 109.7
O1 C2 C1 106.3(3)
O1 C2 H2A 110.5
O1 C2 H2B 110.5
C1 C2 H2A 110.5
C1 C2 H2B 110.5
H2A C2 H2B 108.7
N1 C3 H3A 109.5
N1 C3 H3B 109.5
N1 C3 C4 110.8(3)
H3A C3 H3B 108.1
C4 C3 H3A 109.5
C4 C3 H3B 109.5
O2 C4 C3 107.5(3)
O2 C4 H4A 110.2
O2 C4 H4B 110.2
C3 C4 H4A 110.2
C3 C4 H4B 110.2
H4A C4 H4B 108.5
N1 C5 H5A 109.5
N1 C5 H5B 109.5
N1 C5 H5C 109.5
H5A C5 H5B 109.5
H5A C5 H5C 109.5
H5B C5 H5C 109.5
N2 C6 H6A 109.6
N2 C6 H6B 109.6
H6A C6 H6B 108.1
C7 C6 N2 110.2(3)
C7 C6 H6A 109.6
C7 C6 H6B 109.6
O3 C7 C6 106.7(3)
O3 C7 H7A 110.4
O3 C7 H7B 110.4
C6 C7 H7A 110.4
C6 C7 H7B 110.4
H7A C7 H7B 108.6
N2 C8 H8A 109.7
N2 C8 H8B 109.7
N2 C8 C9 109.8(3)
H8A C8 H8B 108.2
C9 C8 H8A 109.7
C9 C8 H8B 109.7
O4 C9 C8 107.4(3)
O4 C9 H9A 110.2
O4 C9 H9B 110.2
C8 C9 H9A 110.2
C8 C9 H9B 110.2
H9A C9 H9B 108.5
N2 C10 H10A 109.5
N2 C10 H10B 109.5
N2 C10 H10C 109.5
H10A C10 H10B 109.5
H10A C10 H10C 109.5
H10B C10 H10C 109.5
O5 C11 H11 116.3
O6 C11 O5 127.5(4)
O6 C11 H11 116.3

loop_
_geom_bond_atom_site_label_1
_geom_bond_atom_site_label_2
_geom_bond_distance
Cr1 Cl1 2.3175(11)
Cr1 O1 1.963(3)
Cr1 O2 2.002(3)
Cr1 O3 1.964(3)
Cr1 O5 1.989(3)
Cr1 N1 2.091(3)
Cr2 Cl2 2.3012(11)
Cr2 O1 1.957(3)
Cr2 O3 1.971(3)
Cr2 O4 1.999(3)
Cr2 O6 1.976(3)
Cr2 N2 2.103(3)
O1 C2 1.433(4)
O2 H2 0.81(2)
O2 C4 1.456(5)
O3 C7 1.424(4)
O4 H4 0.81(2)
O4 C9 1.444(5)
O5 C11 1.258(5)
O6 C11 1.253(5)
N1 C1 1.502(5)
N1 C3 1.493(5)
N1 C5 1.487(5)
N2 C6 1.511(5)
N2 C8 1.491(5)
N2 C10 1.490(5)
C1 H1A 0.9700
C1 H1B 0.9700
C1 C2 1.530(5)
C2 H2A 0.9700
C2 H2B 0.9700
C3 H3A 0.9700
C3 H3B 0.9700
C3 C4 1.509(6)
C4 H4A 0.9700
C4 H4B 0.9700
C5 H5A 0.9600
C5 H5B 0.9600
C5 H5C 0.9600
C6 H6A 0.9700
C6 H6B 0.9700
C6 C7 1.501(5)
C7 H7A 0.9700
C7 H7B 0.9700
C8 H8A 0.9700
C8 H8B 0.9700
C8 C9 1.507(6)
C9 H9A 0.9700
C9 H9B 0.9700
C10 H10A 0.9600
C10 H10B 0.9600
C10 H10C 0.9600
C11 H11 0.9300

loop_
_geom_torsion_atom_site_label_1
_geom_torsion_atom_site_label_2
_geom_torsion_atom_site_label_3
_geom_torsion_atom_site_label_4
_geom_torsion
Cr1 O1 C2 C1 47.7(4)
Cr1 O2 C4 C3 19.0(4)
Cr1 O3 C7 C6 170.2(2)
Cr1 O5 C11 O6 -1.0(6)
Cr1 N1 C1 C2 28.5(4)
Cr1 N1 C3 C4 46.5(4)
Cr2 O1 C2 C1 170.9(3)
Cr2 O3 C7 C6 49.7(3)
Cr2 O4 C9 C8 27.7(4)
Cr2 O6 C11 O5 -4.8(6)
Cr2 N2 C6 C7 23.9(4)
Cr2 N2 C8 C9 44.7(3)
N1 C1 C2 O1 -49.9(4)
N1 C3 C4 O2 -43.7(4)
N2 C6 C7 O3 -47.5(4)
N2 C8 C9 O4 -48.1(4)
C1 N1 C3 C4 -68.4(4)
C3 N1 C1 C2 142.0(3)
C5 N1 C1 C2 -96.5(4)
C5 N1 C3 C4 170.0(3)
C6 N2 C8 C9 -71.4(4)
C8 N2 C6 C7 138.5(4)
C10 N2 C6 C7 -99.9(4)
C10 N2 C8 C9 166.9(3)

loop_
_exptl_oxdiff_crystal_face_indexfrac_h
_exptl_oxdiff_crystal_face_indexfrac_k
_exptl_oxdiff_crystal_face_indexfrac_l
_exptl_oxdiff_crystal_face_x
_exptl_oxdiff_crystal_face_y
_exptl_oxdiff_crystal_face_z
-0.0052 -6.0060 32.9751 0.5267 -0.5362 0.6442
0.0052 6.0060 -32.9751 -0.5267 0.5362 -0.6442
-10.0018 -0.0201 -4.0094 0.3949 -0.3979 -0.8353
10.0029 2.0216 -4.9834 -0.5610 0.5344 0.6536
1.0176 -11.9899 -20.0008 0.6042 0.7904 -0.0566
-1.0176 11.9899 20.0008 -0.6042 -0.7904 0.0566
1.0107 -13.9956 6.9820 0.8557 0.2741 0.4227
-1.0107 13.9956 -6.9820 -0.8557 -0.2741 -0.4227
7.9954 0.0117 21.9970 -0.2268 -0.0783 0.9791
-4.9880 -11.0048 -11.0116 0.8335 0.2845 -0.3857
-1.0162 13.9916 10.0085 -0.7750 -0.6328 -0.1416
1.0162 -13.9916 -10.0085 0.7750 0.6328 0.1416
-1.0158 4.9886 33.9853 -0.1059 -0.8990 0.4031

loop_
_twin_individual_id
_twin_individual_mass_fraction_refined
_oxdiff_twin_reflns_isolated
_oxdiff_twin_reflns_overlapped
_twin_individual_twin_lattice_type
_twin_individual_twin_matrix_11
_twin_individual_twin_matrix_12
_twin_individual_twin_matrix_13
_twin_individual_twin_matrix_21
_twin_individual_twin_matrix_22
_twin_individual_twin_matrix_23
_twin_individual_twin_matrix_31
_twin_individual_twin_matrix_32
_twin_individual_twin_matrix_33
1 0.4795(10) 1993 30210 ref 1.0000 0.0000 0.0000 0.0000 1.0000 0.0000 0.0000 0.0000 1.0000
2 0.5205(10) 2051 30210 nmt 0.9999 0.0002 0.0000 -0.0000 -0.9998 -0.0001 -0.1593 -0.0007 -1.0002
